data_1529746
loop_
_publ_author_name
'Cava, R.J.'
'Wuensch, B.J.'
'Reidinger, F.'

_publ_section_title
;
 Mobile ion distribution and anharmonic thermal motion in fast ion
 conducting Cu2 S
;
_journal_name_full 'Solid State Ionics'
_journal_page_first 501
_journal_page_last 504
_journal_volume 5
_journal_year 1981
_chemical_formula_sum 'Cu2 S'
_space_group_IT_number 194
_symmetry_space_group_name_Hall '-P 6c 2c'
_symmetry_space_group_name_H-M 'P 63/m m c'
_cell_angle_alpha 90
_cell_angle_beta 90
_cell_angle_gamma 120
_cell_formula_units_Z 2
_cell_length_a 3.959
_cell_length_b 3.959
_cell_length_c 6.784
_cell_volume 92.085
_citation_journal_id_ASTM SSIOD3
_cod_data_source_file Cava_SSIOD3_1981_671.cif
_cod_data_source_block Cu2S1
_cod_original_cell_volume 92.0847
_cod_original_formula_sum 'Cu2 S1'
_cod_database_code 1529746

loop_
_symmetry_equiv_pos_as_xyz
x,y,z
x-y,x,z+1/2
-y,x-y,z
-x,-y,z+1/2
-x+y,-x,z
y,-x+y,z+1/2
-y,-x,-z+1/2
x-y,-y,-z
x,x-y,-z+1/2
y,x,-z
-x+y,y,-z+1/2
-x,-x+y,-z
-x,-y,-z
-x+y,-x,-z-1/2
y,-x+y,-z
x,y,-z-1/2
x-y,x,-z
-y,x-y,-z-1/2
y,x,z-1/2
-x+y,y,z
-x,-x+y,z-1/2
-y,-x,z
x-y,-y,z-1/2
x,x-y,z

loop_
_atom_site_label
_atom_site_type_symbol
_atom_site_fract_x
_atom_site_fract_y
_atom_site_fract_z
_atom_site_occupancy
_atom_site_U_iso_or_equiv
Cu1 Cu+1 0 0 0.25 0.705 0.0
S1 S-2 0.66667 0.33333 0.25 1 0.0
Cu2 Cu+1 0.2573 0.5146 0.4339 0.2158 0.0
